data_4086088
loop_
_publ_author_name
'Arndt, Stefan'
'Kramer, Mathias U.'
'Fegler, Waldemar'
'Nakajima, Yumiko'
'Del Rosal, Iker'
'Poteau, Romuald'
'Spaniol, Thomas P.'
'Maron, Laurent'
'Okuda, Jun'

_publ_section_title
;
 Yttrium Dihydride Cation [YH2(THF)2]+n: Aggregate Formation and Reaction
 with (NNNN)-Type Macrocycles
;
_journal_issue 15
_journal_name_full Organometallics
_journal_page_first 3739
_journal_paper_doi 10.1021/acs.organomet.5b00422
_journal_volume 34
_journal_year 2015
_chemical_formula_moiety 'C24 H60 N8 Y2, 2(C32 H12 B F24)'
_chemical_formula_sum 'C44 H42 B F24 N4 Y'
_chemical_formula_weight 1182.53
_chemical_name_systematic
;
 ?
;
_space_group_crystal_system triclinic
_space_group_IT_number 2
_space_group_name_Hall '-P 1'
_space_group_name_H-M_alt 'P -1'
_symmetry_space_group_name_Hall '-P 1'
_symmetry_space_group_name_H-M 'P -1'
_atom_sites_solution_hydrogens mixed
_audit_creation_method SHELXL-2013
_cell_angle_alpha 102.7211(15)
_cell_angle_beta 94.4327(15)
_cell_angle_gamma 97.0774(15)
_cell_formula_units_Z 2
_cell_length_a 12.3057(8)
_cell_length_b 13.0132(8)
_cell_length_c 16.3156(10)
_cell_measurement_reflns_used 3497
_cell_measurement_temperature 100(2)
_cell_measurement_theta_max 26.35
_cell_measurement_theta_min 2.16
_cell_volume 2514.4(3)
_computing_cell_refinement 'Bruker SMART (2001)'
_computing_data_collection 'Bruker SMART (2001)'
_computing_data_reduction 'Bruker SAINT+ (1999)'
_computing_molecular_graphics 'ORTEP-III (Farrugia, 1999)'
_computing_structure_refinement 'SHELXL-2013 (Sheldrick, 2013)'
_computing_structure_solution 'SIR-92 (Altomare 1992)'
_diffrn_ambient_temperature 100(2)
_diffrn_measured_fraction_theta_full 0.999
_diffrn_measured_fraction_theta_max 0.998
_diffrn_measurement_device_type 'APEX Area Detector'
_diffrn_measurement_method 'omega scans'
_diffrn_radiation_monochromator 'multilayer optics'
_diffrn_radiation_source 'INCOATEC microsource'
_diffrn_radiation_type MoK\a
_diffrn_radiation_wavelength 0.71073
_diffrn_reflns_av_R_equivalents 0.1064
_diffrn_reflns_av_unetI/netI 0.1616
_diffrn_reflns_laue_measured_fraction_full 0.999
_diffrn_reflns_laue_measured_fraction_max 0.998
_diffrn_reflns_limit_h_max 15
_diffrn_reflns_limit_h_min -15
_diffrn_reflns_limit_k_max 16
_diffrn_reflns_limit_k_min -16
_diffrn_reflns_limit_l_max 20
_diffrn_reflns_limit_l_min -20
_diffrn_reflns_number 30546
_diffrn_reflns_point_group_measured_fraction_full 0.999
_diffrn_reflns_point_group_measured_fraction_max 0.998
_diffrn_reflns_theta_full 25.242
_diffrn_reflns_theta_max 26.353
_diffrn_reflns_theta_min 2.158
_exptl_absorpt_coefficient_mu 1.285
_exptl_absorpt_correction_T_max 1.092
_exptl_absorpt_correction_T_min 0.735
_exptl_absorpt_correction_type multi-scan
_exptl_absorpt_process_details 'Platon Mulabs'
_exptl_crystal_colour colourless
_exptl_crystal_density_diffrn 1.562
_exptl_crystal_description block
_exptl_crystal_F_000 1188
_exptl_crystal_size_max 0.220
_exptl_crystal_size_mid 0.120
_exptl_crystal_size_min 0.080
_refine_diff_density_max 0.649
_refine_diff_density_min -0.605
_refine_diff_density_rms 0.079
_refine_ls_extinction_method none
_refine_ls_goodness_of_fit_ref 0.862
_refine_ls_hydrogen_treatment mixed
_refine_ls_matrix_type full
_refine_ls_number_parameters 704
_refine_ls_number_reflns 10257
_refine_ls_number_restraints 0
_refine_ls_restrained_S_all 0.862
_refine_ls_R_factor_all 0.1109
_refine_ls_R_factor_gt 0.0573
_refine_ls_shift/su_max 0.000
_refine_ls_shift/su_mean 0.000
_refine_ls_structure_factor_coef Fsqd
_refine_ls_weighting_details 'w=1/[\s^2^(Fo^2^)+(0.0330P)^2^] where P=(Fo^2^+2Fc^2^)/3'
_refine_ls_weighting_scheme calc
_refine_ls_wR_factor_gt 0.1131
_refine_ls_wR_factor_ref 0.1254
_reflns_Friedel_coverage 0.000
_reflns_number_gt 5246
_reflns_number_total 10257
_reflns_threshold_expression 'I > 2\s(I)'
_cod_data_source_file om5b00422_si_008.cif
_cod_data_source_block 6c
_cod_depositor_comments 'Adding full bibliography for 4086086--4086089.cif.'
_cod_database_code 4086088
_shelx_space_group_comment
;
The symmetry employed for this shelxl refinement is uniquely defined
by the following loop, which should always be used as a source of
symmetry information in preference to the above space-group names.
They are only intended as comments.
;
_shelx_estimated_absorpt_t_min 0.765
_shelx_estimated_absorpt_t_max 0.904
_shelxl_version_number 2013-4

loop_
_space_group_symop_operation_xyz
'x, y, z'
'-x, -y, -z'

loop_
_atom_site_label
_atom_site_type_symbol
_atom_site_fract_x
_atom_site_fract_y
_atom_site_fract_z
_atom_site_U_iso_or_equiv
_atom_site_adp_type
_atom_site_occupancy
_atom_site_site_symmetry_order
_atom_site_calc_flag
_atom_site_refinement_flags_posn
_atom_site_refinement_flags_adp
_atom_site_refinement_flags_occupancy
_atom_site_disorder_assembly
_atom_site_disorder_group
Y1 Y 0.48092(4) 0.42962(4) 0.41021(3) 0.02892(14) Uani 1 1 d . . . . .
H1 H 0.471(3) 0.400(3) 0.534(2) 0.035 Uiso 1 1 d . U . . .
H2 H 0.616(3) 0.463(3) 0.516(2) 0.035 Uiso 1 1 d . U . . .
N1 N 0.5270(3) 0.2424(3) 0.3762(3) 0.0433(11) Uani 1 1 d . . . . .
N2 N 0.6253(3) 0.4245(3) 0.3088(2) 0.0423(11) Uani 1 1 d . . . . .
N3 N 0.4026(3) 0.4837(3) 0.2815(2) 0.0391(10) Uani 1 1 d . . . . .
N4 N 0.3042(3) 0.3054(3) 0.3494(2) 0.0388(10) Uani 1 1 d . . . . .
F1 F 0.8966(2) 0.59396(19) 0.90646(17) 0.0452(7) Uani 1 1 d . . . . .
F2 F 0.9992(2) 0.6106(2) 0.81070(17) 0.0560(9) Uani 1 1 d . . . . .
F3 F 1.0646(2) 0.66092(19) 0.93967(18) 0.0544(8) Uani 1 1 d . . . . .
F4 F 1.34905(19) 0.3923(2) 0.88338(17) 0.0429(7) Uani 1 1 d . . . . .
F5 F 1.3036(2) 0.3909(2) 1.00702(17) 0.0530(8) Uani 1 1 d . . . . .
F6 F 1.28901(19) 0.2457(2) 0.91303(17) 0.0419(7) Uani 1 1 d . . . . .
F7 F 1.1004(3) -0.1887(3) 0.70444(19) 0.0890(13) Uani 1 1 d . . . . .
F8 F 1.2056(3) -0.0454(3) 0.7570(2) 0.0958(14) Uani 1 1 d . . . . .
F9 F 1.1774(2) -0.1620(2) 0.82883(17) 0.0555(9) Uani 1 1 d . . . . .
F10A F 0.7683(7) -0.0361(7) 1.0035(5) 0.035(3) Uiso 0.4 1 d . . P A -1
F11A F 0.7473(8) -0.1843(7) 0.9177(5) 0.039(3) Uiso 0.4 1 d . . P A -1
F12A F 0.8890(6) -0.1395(6) 1.0107(5) 0.034(2) Uiso 0.4 1 d . . P A -1
F10B F 0.8019(9) -0.0259(7) 1.0193(6) 0.023(2) Uiso 0.4 1 d . . P A -2
F11B F 0.7188(8) -0.1582(9) 0.9140(5) 0.025(2) Uiso 0.4 1 d . . P A -2
F12B F 0.8709(7) -0.1758(7) 0.9869(6) 0.033(2) Uiso 0.4 1 d . . P A -2
F10C F 0.6987(18) -0.1222(17) 0.9177(14) 0.086(10) Uiso 0.2 1 d . . P A 3
F11C F 0.8259(14) -0.2126(12) 0.9466(10) 0.051(4) Uiso 0.2 1 d . . P A 3
F12C F 0.8257(15) -0.0588(17) 1.0235(12) 0.054(6) Uiso 0.2 1 d . . P A 3
F13 F 0.6867(2) 0.2827(2) 1.05154(17) 0.0551(8) Uani 1 1 d . . . . .
F14 F 0.5145(2) 0.2339(3) 1.01475(19) 0.0880(12) Uani 1 1 d . . . . .
F15 F 0.5890(3) 0.3856(3) 1.00784(19) 0.0880(12) Uani 1 1 d . . . . .
F16A F 0.3994(12) 0.0455(11) 0.7152(8) 0.077(5) Uiso 0.4 1 d . . P B -1
F17A F 0.4170(6) 0.2126(5) 0.6733(5) 0.032(2) Uiso 0.4 1 d . . P B -1
F18A F 0.4930(7) 0.0769(7) 0.6192(6) 0.054(3) Uiso 0.4 1 d . . P B -1
F16B F 0.3911(6) 0.2037(6) 0.7035(4) 0.0158(15) Uiso 0.4 1 d . . P B -2
F17B F 0.5005(6) 0.1177(8) 0.6106(5) 0.027(2) Uiso 0.4 1 d . . P B -2
F18B F 0.3988(9) 0.0541(8) 0.6949(8) 0.026(3) Uiso 0.4 1 d . . P B -2
F16C F 0.4298(11) 0.0310(10) 0.6756(8) 0.019(4) Uiso 0.2 1 d . . P B -3
F17C F 0.3675(15) 0.1606(16) 0.7190(11) 0.076(7) Uiso 0.2 1 d . . P B -3
F18C F 0.4850(11) 0.1692(11) 0.6263(9) 0.029(4) Uiso 0.2 1 d . . P B -3
F19A F 1.0480(7) 0.3993(7) 0.5584(6) 0.025(2) Uiso 0.4 1 d . . P C -1
F20A F 0.9374(8) 0.3381(5) 0.4453(4) 0.0232(17) Uiso 0.4 1 d . . P C -1
F21A F 0.8737(7) 0.4297(6) 0.5600(6) 0.0269(18) Uiso 0.4 1 d . . P C -1
F19B F 1.0484(9) 0.3723(8) 0.5265(8) 0.061(4) Uiso 0.4 1 d . . P C -2
F20B F 0.8900(7) 0.3521(6) 0.4557(5) 0.040(2) Uiso 0.4 1 d . . P C -2
F21B F 0.9196(8) 0.4424(6) 0.5846(5) 0.038(2) Uiso 0.4 1 d . . P C -2
F19C F 0.9941(17) 0.3386(13) 0.4612(13) 0.058(5) Uiso 0.2 1 d . . P C -3
F20C F 0.8509(13) 0.3955(14) 0.5156(13) 0.058(5) Uiso 0.2 1 d . . P C -3
F21C F 1.0123(15) 0.4311(12) 0.5832(9) 0.042(4) Uiso 0.2 1 d . . P C -3
F22 F 0.8349(2) -0.0383(2) 0.39497(16) 0.0566(9) Uani 1 1 d . . . . .
F23 F 0.8767(2) -0.1129(2) 0.49489(16) 0.0452(7) Uani 1 1 d . . . . .
F24 F 0.7154(2) -0.0733(2) 0.47640(16) 0.0454(7) Uani 1 1 d . . . . .
B1 B 0.8834(4) 0.1803(4) 0.7816(3) 0.0240(12) Uani 1 1 d . . . . .
C1 C 0.5885(5) 0.2304(4) 0.3006(4) 0.085(2) Uani 1 1 d . . . . .
H1A H 0.6276 0.1678 0.2974 0.101 Uiso 1 1 calc R U . . .
H1B H 0.5347 0.2153 0.2496 0.101 Uiso 1 1 calc R U . . .
C2 C 0.6691(5) 0.3229(4) 0.2983(4) 0.078(2) Uani 1 1 d . . . . .
H2A H 0.7299 0.3305 0.3436 0.094 Uiso 1 1 calc R U . . .
H2B H 0.7007 0.3084 0.2436 0.094 Uiso 1 1 calc R U . . .
C3 C 0.5747(5) 0.4314(4) 0.2256(3) 0.0597(16) Uani 1 1 d . . . . .
H3A H 0.5386 0.3596 0.1948 0.072 Uiso 1 1 calc R U . . .
H3B H 0.6338 0.4539 0.1926 0.072 Uiso 1 1 calc R U . . .
C4 C 0.4927(5) 0.5059(5) 0.2293(3) 0.0640(17) Uani 1 1 d . . . . .
H4A H 0.4601 0.5022 0.1712 0.077 Uiso 1 1 calc R U . . .
H4B H 0.5308 0.5794 0.2528 0.077 Uiso 1 1 calc R U . . .
C5 C 0.3192(5) 0.3994(4) 0.2332(4) 0.0702(19) Uani 1 1 d . . . . .
H5A H 0.3562 0.3442 0.1988 0.084 Uiso 1 1 calc R U . . .
H5B H 0.2739 0.4290 0.1937 0.084 Uiso 1 1 calc R U . . .
C6 C 0.2453(4) 0.3483(5) 0.2849(3) 0.0641(17) Uani 1 1 d . . . . .
H6A H 0.2009 0.4012 0.3135 0.077 Uiso 1 1 calc R U . . .
H6B H 0.1938 0.2896 0.2470 0.077 Uiso 1 1 calc R U . . .
C7 C 0.3313(5) 0.1993(4) 0.3103(4) 0.075(2) Uani 1 1 d . . . . .
H7A H 0.2649 0.1459 0.3049 0.090 Uiso 1 1 calc R U . . .
H7B H 0.3510 0.1995 0.2526 0.090 Uiso 1 1 calc R U . . .
C8 C 0.4222(5) 0.1665(4) 0.3576(4) 0.077(2) Uani 1 1 d . . . . .
H8A H 0.4375 0.0970 0.3251 0.092 Uiso 1 1 calc R U . . .
H8B H 0.3977 0.1555 0.4118 0.092 Uiso 1 1 calc R U . . .
C9 C 0.5916(5) 0.2217(4) 0.4506(3) 0.0720(19) Uani 1 1 d . . . . .
H9A H 0.6087 0.1487 0.4369 0.108 Uiso 1 1 calc R U . . .
H9B H 0.5483 0.2311 0.4990 0.108 Uiso 1 1 calc R U . . .
H9C H 0.6603 0.2718 0.4648 0.108 Uiso 1 1 calc R U . . .
C10 C 0.7172(4) 0.5128(4) 0.3398(4) 0.0694(18) Uani 1 1 d . . . . .
H10A H 0.6888 0.5810 0.3471 0.104 Uiso 1 1 calc R U . . .
H10B H 0.7716 0.5093 0.2988 0.104 Uiso 1 1 calc R U . . .
H10C H 0.7522 0.5065 0.3942 0.104 Uiso 1 1 calc R U . . .
C11 C 0.3546(4) 0.5846(4) 0.3084(3) 0.0618(17) Uani 1 1 d . . . . .
H11A H 0.2924 0.5718 0.3406 0.093 Uiso 1 1 calc R U . . .
H11B H 0.3291 0.6086 0.2583 0.093 Uiso 1 1 calc R U . . .
H11C H 0.4110 0.6395 0.3439 0.093 Uiso 1 1 calc R U . . .
C12 C 0.2298(4) 0.3007(4) 0.4161(3) 0.0688(18) Uani 1 1 d . . . . .
H12A H 0.1615 0.2530 0.3916 0.103 Uiso 1 1 calc R U . . .
H12B H 0.2126 0.3722 0.4396 0.103 Uiso 1 1 calc R U . . .
H12C H 0.2659 0.2737 0.4610 0.103 Uiso 1 1 calc R U . . .
C13 C 0.9733(3) 0.2835(3) 0.8340(2) 0.0205(10) Uani 1 1 d . . . . .
C14 C 0.9499(3) 0.3877(3) 0.8462(2) 0.0214(10) Uani 1 1 d . . . . .
H14 H 0.8773 0.3988 0.8299 0.026 Uiso 1 1 calc R U . . .
C15 C 1.0275(3) 0.4751(3) 0.8810(2) 0.0222(10) Uani 1 1 d . . . . .
C16 C 1.1331(3) 0.4627(3) 0.9065(2) 0.0237(10) Uani 1 1 d . . . . .
H16 H 1.1870 0.5229 0.9303 0.028 Uiso 1 1 calc R U . . .
C17 C 1.1597(3) 0.3604(3) 0.8967(2) 0.0211(10) Uani 1 1 d . . . . .
C18 C 1.0815(3) 0.2746(3) 0.8612(2) 0.0225(10) Uani 1 1 d . . . . .
H18 H 1.1018 0.2054 0.8548 0.027 Uiso 1 1 calc R U . . .
C19 C 0.9981(4) 0.5844(3) 0.8847(3) 0.0287(11) Uani 1 1 d . . . . .
C20 C 1.2741(4) 0.3471(4) 0.9248(3) 0.0313(11) Uani 1 1 d . . . . .
C21 C 0.9127(3) 0.0716(3) 0.8084(2) 0.0220(10) Uani 1 1 d . . . . .
C22 C 1.0010(3) 0.0209(3) 0.7796(2) 0.0234(10) Uani 1 1 d . . . . .
H22 H 1.0410 0.0468 0.7390 0.028 Uiso 1 1 calc R U . . .
C23 C 1.0330(4) -0.0648(3) 0.8074(3) 0.0260(11) Uani 1 1 d . . . . .
C24 C 0.9752(4) -0.1063(3) 0.8648(3) 0.0290(11) Uani 1 1 d . . . . .
H24 H 0.9964 -0.1653 0.8842 0.035 Uiso 1 1 calc R U . . .
C25 C 0.8867(4) -0.0604(3) 0.8930(3) 0.0258(11) Uani 1 1 d . . . . .
C26 C 0.8566(3) 0.0261(3) 0.8654(2) 0.0237(10) Uani 1 1 d . . . . .
H26 H 0.7947 0.0559 0.8864 0.028 Uiso 1 1 calc R U . . .
C27 C 1.1288(4) -0.1133(4) 0.7757(3) 0.0437(14) Uani 1 1 d . . . . .
C28 C 0.8199(4) -0.1063(4) 0.9529(3) 0.0391(13) Uani 1 1 d . . . . .
C29 C 0.7577(3) 0.1966(3) 0.8026(3) 0.0210(10) Uani 1 1 d . . . . .
C30 C 0.7338(3) 0.2368(3) 0.8846(3) 0.0249(10) Uani 1 1 d . . . . .
H30 H 0.7929 0.2628 0.9282 0.030 Uiso 1 1 calc R U . . .
C31 C 0.6265(3) 0.2402(3) 0.9048(3) 0.0270(11) Uani 1 1 d . . . . .
C32 C 0.5375(3) 0.2058(3) 0.8425(3) 0.0317(12) Uani 1 1 d . . . . .
H32 H 0.4640 0.2077 0.8560 0.038 Uiso 1 1 calc R U . . .
C33 C 0.5599(4) 0.1690(3) 0.7605(3) 0.0291(11) Uani 1 1 d . . . . .
C34 C 0.6673(3) 0.1637(3) 0.7415(3) 0.0260(11) Uani 1 1 d . . . . .
H34 H 0.6797 0.1365 0.6845 0.031 Uiso 1 1 calc R U . . .
C35 C 0.6047(4) 0.2827(4) 0.9949(3) 0.0457(14) Uani 1 1 d . . . . .
C36 C 0.4661(4) 0.1333(4) 0.6923(3) 0.0397(13) Uani 1 1 d . . . . .
C37 C 0.8905(3) 0.1720(3) 0.6805(3) 0.0215(10) Uani 1 1 d . . . . .
C38 C 0.9166(3) 0.2605(3) 0.6471(3) 0.0249(10) Uani 1 1 d . . . . .
H38 H 0.9390 0.3279 0.6849 0.030 Uiso 1 1 calc R U . . .
C39 C 0.9113(3) 0.2545(3) 0.5609(3) 0.0264(11) Uani 1 1 d . . . . .
C40 C 0.8813(3) 0.1584(3) 0.5040(3) 0.0274(11) Uani 1 1 d . . . . .
H40 H 0.8776 0.1540 0.4449 0.033 Uiso 1 1 calc R U . . .
C41 C 0.8568(3) 0.0692(3) 0.5342(3) 0.0235(10) Uani 1 1 d . . . . .
C42 C 0.8610(3) 0.0759(3) 0.6202(3) 0.0241(10) Uani 1 1 d . . . . .
H42 H 0.8430 0.0125 0.6392 0.029 Uiso 1 1 calc R U . . .
C43 C 0.9410(4) 0.3549(4) 0.5319(3) 0.0357(12) Uani 1 1 d . . . . .
C44 C 0.8220(4) -0.0370(4) 0.4754(3) 0.0333(12) Uani 1 1 d . . . . .

loop_
_atom_site_aniso_label
_atom_site_aniso_U_11
_atom_site_aniso_U_22
_atom_site_aniso_U_33
_atom_site_aniso_U_23
_atom_site_aniso_U_13
_atom_site_aniso_U_12
Y1 0.0264(3) 0.0325(3) 0.0271(3) 0.0054(2) 0.0020(2) 0.0043(2)
N1 0.049(3) 0.038(3) 0.046(3) 0.010(2) 0.007(2) 0.014(2)
N2 0.041(3) 0.051(3) 0.038(3) 0.011(2) 0.011(2) 0.011(2)
N3 0.042(3) 0.026(2) 0.049(3) 0.011(2) -0.004(2) 0.002(2)
N4 0.040(3) 0.034(3) 0.041(3) 0.010(2) 0.003(2) 0.001(2)
F1 0.0338(17) 0.0333(17) 0.069(2) 0.0076(14) 0.0063(15) 0.0149(13)
F2 0.094(2) 0.0432(18) 0.0456(19) 0.0262(15) 0.0177(17) 0.0311(17)
F3 0.0466(19) 0.0273(16) 0.077(2) -0.0037(15) -0.0289(16) 0.0071(14)
F4 0.0216(15) 0.0515(18) 0.065(2) 0.0305(16) 0.0134(14) 0.0051(13)
F5 0.0268(16) 0.086(2) 0.0434(19) 0.0090(17) -0.0085(14) 0.0173(15)
F6 0.0210(15) 0.0449(18) 0.069(2) 0.0278(15) 0.0062(13) 0.0117(13)
F7 0.114(3) 0.117(3) 0.045(2) -0.004(2) 0.022(2) 0.084(3)
F8 0.073(3) 0.098(3) 0.171(4) 0.093(3) 0.085(3) 0.066(2)
F9 0.070(2) 0.072(2) 0.0453(19) 0.0279(16) 0.0217(16) 0.0550(18)
F13 0.0333(18) 0.092(2) 0.0358(18) 0.0013(16) 0.0068(14) 0.0165(16)
F14 0.038(2) 0.143(3) 0.055(2) -0.019(2) 0.0216(17) -0.027(2)
F15 0.123(3) 0.076(3) 0.058(2) -0.0194(19) 0.009(2) 0.052(2)
F22 0.092(2) 0.0481(19) 0.0232(16) 0.0001(14) 0.0153(16) -0.0056(17)
F23 0.0447(18) 0.0334(17) 0.0544(19) 0.0031(14) -0.0030(14) 0.0117(14)
F24 0.0275(16) 0.0525(19) 0.0467(18) -0.0016(14) -0.0033(13) -0.0031(14)
B1 0.023(3) 0.021(3) 0.030(3) 0.009(2) 0.004(2) 0.003(2)
C1 0.118(6) 0.053(4) 0.103(6) 0.026(4) 0.070(5) 0.043(4)
C2 0.081(5) 0.054(4) 0.119(6) 0.027(4) 0.061(4) 0.038(4)
C3 0.076(4) 0.071(4) 0.040(4) 0.018(3) 0.023(3) 0.021(4)
C4 0.071(4) 0.087(5) 0.050(4) 0.038(4) 0.020(3) 0.028(4)
C5 0.078(5) 0.058(4) 0.071(4) 0.034(4) -0.036(4) -0.008(4)
C6 0.043(4) 0.083(5) 0.063(4) 0.030(4) -0.017(3) -0.008(3)
C7 0.069(5) 0.041(4) 0.107(6) 0.011(4) -0.019(4) 0.002(3)
C8 0.088(5) 0.032(4) 0.104(6) 0.011(3) -0.009(4) 0.003(4)
C9 0.090(5) 0.063(4) 0.071(4) 0.023(3) -0.013(4) 0.039(4)
C10 0.049(4) 0.081(5) 0.070(4) 0.006(4) 0.019(3) -0.011(3)
C11 0.068(4) 0.049(4) 0.082(5) 0.036(3) 0.007(3) 0.024(3)
C12 0.043(4) 0.082(5) 0.077(5) 0.019(4) 0.014(3) -0.016(3)
C13 0.022(2) 0.026(3) 0.016(2) 0.0072(19) 0.0042(19) 0.007(2)
C14 0.017(2) 0.027(3) 0.023(2) 0.010(2) 0.0024(19) 0.005(2)
C15 0.021(3) 0.022(3) 0.024(3) 0.007(2) 0.001(2) 0.004(2)
C16 0.022(3) 0.024(3) 0.025(3) 0.009(2) 0.001(2) -0.002(2)
C17 0.016(2) 0.026(3) 0.023(3) 0.011(2) 0.0033(19) 0.004(2)
C18 0.028(3) 0.024(3) 0.020(2) 0.008(2) 0.008(2) 0.009(2)
C19 0.024(3) 0.028(3) 0.031(3) 0.006(2) -0.008(2) 0.001(2)
C20 0.024(3) 0.033(3) 0.040(3) 0.014(2) 0.007(2) 0.006(2)
C21 0.024(3) 0.019(2) 0.021(2) 0.0017(19) -0.002(2) 0.002(2)
C22 0.028(3) 0.026(3) 0.018(2) 0.005(2) 0.005(2) 0.005(2)
C23 0.038(3) 0.023(3) 0.020(3) 0.006(2) 0.007(2) 0.014(2)
C24 0.042(3) 0.020(3) 0.029(3) 0.011(2) 0.004(2) 0.013(2)
C25 0.034(3) 0.020(3) 0.025(3) 0.008(2) 0.006(2) 0.005(2)
C26 0.023(3) 0.022(3) 0.025(3) 0.003(2) 0.006(2) 0.004(2)
C27 0.059(4) 0.046(4) 0.041(3) 0.021(3) 0.021(3) 0.034(3)
C28 0.059(4) 0.026(3) 0.037(3) 0.011(3) 0.006(3) 0.017(3)
C29 0.021(2) 0.015(2) 0.028(3) 0.008(2) 0.000(2) 0.0039(19)
C30 0.021(3) 0.020(3) 0.031(3) 0.000(2) -0.001(2) 0.004(2)
C31 0.021(3) 0.023(3) 0.034(3) 0.000(2) 0.003(2) 0.007(2)
C32 0.016(3) 0.029(3) 0.050(3) 0.005(2) 0.005(2) 0.008(2)
C33 0.025(3) 0.021(3) 0.039(3) 0.004(2) -0.003(2) 0.003(2)
C34 0.026(3) 0.023(3) 0.029(3) 0.005(2) 0.000(2) 0.006(2)
C35 0.026(3) 0.050(4) 0.052(4) -0.008(3) 0.006(3) 0.005(3)
C36 0.027(3) 0.033(3) 0.057(4) 0.008(3) -0.004(3) 0.005(3)
C37 0.016(2) 0.025(3) 0.025(3) 0.007(2) 0.0004(19) 0.007(2)
C38 0.023(3) 0.025(3) 0.027(3) 0.005(2) -0.001(2) 0.007(2)
C39 0.024(3) 0.031(3) 0.028(3) 0.015(2) 0.003(2) 0.005(2)
C40 0.021(3) 0.041(3) 0.022(3) 0.011(2) 0.000(2) 0.006(2)
C41 0.021(3) 0.024(3) 0.025(3) 0.004(2) 0.001(2) 0.006(2)
C42 0.020(2) 0.027(3) 0.030(3) 0.014(2) 0.004(2) 0.004(2)
C43 0.030(3) 0.051(4) 0.029(3) 0.014(3) 0.005(2) 0.008(3)
C44 0.028(3) 0.046(3) 0.027(3) 0.012(2) 0.005(2) 0.004(3)

loop_
_atom_type_symbol
_atom_type_description
_atom_type_scat_dispersion_real
_atom_type_scat_dispersion_imag
_atom_type_scat_source
C C 0.0033 0.0016 'International Tables Vol C Tables 4.2.6.8 and 6.1.1.4'
H H 0.0000 0.0000 'International Tables Vol C Tables 4.2.6.8 and 6.1.1.4'
B B 0.0013 0.0007 'International Tables Vol C Tables 4.2.6.8 and 6.1.1.4'
F F 0.0171 0.0103 'International Tables Vol C Tables 4.2.6.8 and 6.1.1.4'
N N 0.0061 0.0033 'International Tables Vol C Tables 4.2.6.8 and 6.1.1.4'
Y Y -2.7962 3.5667 'International Tables Vol C Tables 4.2.6.8 and 6.1.1.4'

loop_
_geom_angle_atom_site_label_1
_geom_angle_atom_site_label_2
_geom_angle_atom_site_label_3
_geom_angle
_geom_angle_site_symmetry_1
_geom_angle_site_symmetry_3
N2 Y1 N3 72.14(13) . .
N2 Y1 N1 72.79(13) . .
N3 Y1 N1 112.48(13) . .
N2 Y1 N4 113.30(13) . .
N3 Y1 N4 71.55(12) . .
N1 Y1 N4 72.37(13) . .
N2 Y1 Y1 122.74(10) . 2_666
N3 Y1 Y1 125.26(9) . 2_666
N1 Y1 Y1 122.26(10) . 2_666
N4 Y1 Y1 123.96(9) . 2_666
N2 Y1 H1 135.6(9) . .
N3 Y1 H1 152.3(9) . .
N1 Y1 H1 82.8(9) . .
N4 Y1 H1 92.9(9) . .
Y1 Y1 H1 45.7(9) 2_666 .
N2 Y1 H2 88.4(9) . .
N3 Y1 H2 146.5(9) . .
N1 Y1 H2 86.1(9) . .
N4 Y1 H2 142.0(9) . .
Y1 Y1 H2 45.3(9) 2_666 .
H1 Y1 H2 52.7(12) . .
C1 N1 C9 112.3(4) . .
C1 N1 C8 110.2(5) . .
C9 N1 C8 108.0(4) . .
C1 N1 Y1 107.6(3) . .
C9 N1 Y1 110.1(3) . .
C8 N1 Y1 108.6(3) . .
C2 N2 C3 108.1(4) . .
C2 N2 C10 108.8(4) . .
C3 N2 C10 109.7(4) . .
C2 N2 Y1 109.4(3) . .
C3 N2 Y1 109.4(3) . .
C10 N2 Y1 111.3(3) . .
C5 N3 C4 110.4(4) . .
C5 N3 C11 110.6(4) . .
C4 N3 C11 107.4(4) . .
C5 N3 Y1 109.6(3) . .
C4 N3 Y1 109.4(3) . .
C11 N3 Y1 109.5(3) . .
C6 N4 C7 109.7(4) . .
C6 N4 C12 106.4(4) . .
C7 N4 C12 112.0(4) . .
C6 N4 Y1 109.3(3) . .
C7 N4 Y1 109.1(3) . .
C12 N4 Y1 110.3(3) . .
C37 B1 C29 108.6(3) . .
C37 B1 C21 111.3(3) . .
C29 B1 C21 108.6(3) . .
C37 B1 C13 107.5(3) . .
C29 B1 C13 111.1(3) . .
C21 B1 C13 109.8(3) . .
C2 C1 N1 115.4(5) . .
C2 C1 H1A 108.4 . .
N1 C1 H1A 108.4 . .
C2 C1 H1B 108.4 . .
N1 C1 H1B 108.4 . .
H1A C1 H1B 107.5 . .
N2 C2 C1 115.2(5) . .
N2 C2 H2A 108.5 . .
C1 C2 H2A 108.5 . .
N2 C2 H2B 108.5 . .
C1 C2 H2B 108.5 . .
H2A C2 H2B 107.5 . .
N2 C3 C4 114.5(4) . .
N2 C3 H3A 108.6 . .
C4 C3 H3A 108.6 . .
N2 C3 H3B 108.6 . .
C4 C3 H3B 108.6 . .
H3A C3 H3B 107.6 . .
C3 C4 N3 113.6(4) . .
C3 C4 H4A 108.8 . .
N3 C4 H4A 108.8 . .
C3 C4 H4B 108.8 . .
N3 C4 H4B 108.8 . .
H4A C4 H4B 107.7 . .
N3 C5 C6 114.5(5) . .
N3 C5 H5A 108.6 . .
C6 C5 H5A 108.6 . .
N3 C5 H5B 108.6 . .
C6 C5 H5B 108.6 . .
H5A C5 H5B 107.6 . .
N4 C6 C5 113.7(4) . .
N4 C6 H6A 108.8 . .
C5 C6 H6A 108.8 . .
N4 C6 H6B 108.8 . .
C5 C6 H6B 108.8 . .
H6A C6 H6B 107.7 . .
C8 C7 N4 114.2(5) . .
C8 C7 H7A 108.7 . .
N4 C7 H7A 108.7 . .
C8 C7 H7B 108.7 . .
N4 C7 H7B 108.7 . .
H7A C7 H7B 107.6 . .
C7 C8 N1 115.5(5) . .
C7 C8 H8A 108.4 . .
N1 C8 H8A 108.4 . .
C7 C8 H8B 108.4 . .
N1 C8 H8B 108.4 . .
H8A C8 H8B 107.5 . .
N1 C9 H9A 109.5 . .
N1 C9 H9B 109.5 . .
H9A C9 H9B 109.5 . .
N1 C9 H9C 109.5 . .
H9A C9 H9C 109.5 . .
H9B C9 H9C 109.5 . .
N2 C10 H10A 109.5 . .
N2 C10 H10B 109.5 . .
H10A C10 H10B 109.5 . .
N2 C10 H10C 109.5 . .
H10A C10 H10C 109.5 . .
H10B C10 H10C 109.5 . .
N3 C11 H11A 109.5 . .
N3 C11 H11B 109.5 . .
H11A C11 H11B 109.5 . .
N3 C11 H11C 109.5 . .
H11A C11 H11C 109.5 . .
H11B C11 H11C 109.5 . .
N4 C12 H12A 109.5 . .
N4 C12 H12B 109.5 . .
H12A C12 H12B 109.5 . .
N4 C12 H12C 109.5 . .
H12A C12 H12C 109.5 . .
H12B C12 H12C 109.5 . .
C14 C13 C18 114.8(4) . .
C14 C13 B1 122.0(4) . .
C18 C13 B1 122.9(4) . .
C15 C14 C13 122.8(4) . .
C15 C14 H14 118.6 . .
C13 C14 H14 118.6 . .
C16 C15 C14 120.5(4) . .
C16 C15 C19 120.1(4) . .
C14 C15 C19 119.2(4) . .
C15 C16 C17 118.7(4) . .
C15 C16 H16 120.7 . .
C17 C16 H16 120.7 . .
C18 C17 C16 119.9(4) . .
C18 C17 C20 121.6(4) . .
C16 C17 C20 118.5(4) . .
C17 C18 C13 123.4(4) . .
C17 C18 H18 118.3 . .
C13 C18 H18 118.3 . .
F3 C19 F2 106.4(4) . .
F3 C19 F1 105.6(4) . .
F2 C19 F1 105.1(3) . .
F3 C19 C15 113.8(4) . .
F2 C19 C15 112.5(4) . .
F1 C19 C15 112.8(4) . .
F6 C20 F4 105.9(4) . .
F6 C20 F5 106.2(4) . .
F4 C20 F5 106.0(4) . .
F6 C20 C17 112.9(4) . .
F4 C20 C17 112.5(4) . .
F5 C20 C17 112.8(4) . .
C26 C21 C22 114.4(4) . .
C26 C21 B1 123.1(4) . .
C22 C21 B1 122.4(4) . .
C23 C22 C21 123.2(4) . .
C23 C22 H22 118.4 . .
C21 C22 H22 118.4 . .
C24 C23 C22 120.1(4) . .
C24 C23 C27 119.5(4) . .
C22 C23 C27 120.5(4) . .
C25 C24 C23 118.5(4) . .
C25 C24 H24 120.8 . .
C23 C24 H24 120.8 . .
C24 C25 C26 120.8(4) . .
C24 C25 C28 119.6(4) . .
C26 C25 C28 119.6(4) . .
C25 C26 C21 123.1(4) . .
C25 C26 H26 118.5 . .
C21 C26 H26 118.5 . .
F8 C27 F9 107.0(5) . .
F8 C27 F7 105.0(4) . .
F9 C27 F7 104.6(4) . .
F8 C27 C23 113.8(4) . .
F9 C27 C23 113.6(4) . .
F7 C27 C23 112.0(4) . .
F11A C28 F10A 106.6(7) . .
F12B C28 F11B 107.8(7) . .
F12C C28 F11C 111.9(12) . .
F12B C28 F10B 107.0(7) . .
F11B C28 F10B 107.7(7) . .
F11A C28 F12A 108.0(6) . .
F10A C28 F12A 102.5(6) . .
F12C C28 C25 119.0(10) . .
F11A C28 C25 114.4(6) . .
F10A C28 C25 114.6(5) . .
F12B C28 C25 112.5(5) . .
F11B C28 C25 111.7(5) . .
F11C C28 C25 112.9(7) . .
F10B C28 C25 110.0(5) . .
F12A C28 C25 109.9(5) . .
F12C C28 F10C 106.7(13) . .
F11C C28 F10C 95.6(11) . .
C25 C28 F10C 107.9(9) . .
C34 C29 C30 115.7(4) . .
C34 C29 B1 122.5(4) . .
C30 C29 B1 121.6(4) . .
C31 C30 C29 122.2(4) . .
C31 C30 H30 118.9 . .
C29 C30 H30 118.9 . .
C30 C31 C32 120.8(4) . .
C30 C31 C35 120.3(4) . .
C32 C31 C35 118.8(4) . .
C33 C32 C31 117.7(4) . .
C33 C32 H32 121.2 . .
C31 C32 H32 121.2 . .
C32 C33 C34 120.9(4) . .
C32 C33 C36 118.8(4) . .
C34 C33 C36 120.3(4) . .
C33 C34 C29 122.6(4) . .
C33 C34 H34 118.7 . .
C29 C34 H34 118.7 . .
F14 C35 F13 108.9(5) . .
F14 C35 F15 104.5(4) . .
F13 C35 F15 104.5(4) . .
F14 C35 C31 113.1(4) . .
F13 C35 C31 114.0(4) . .
F15 C35 C31 111.0(4) . .
F18C C36 F16C 114.0(9) . .
F17A C36 F18A 106.6(6) . .
F18B C36 F16B 94.9(7) . .
F18C C36 F17C 109.5(11) . .
F16C C36 F17C 92.8(11) . .
F18B C36 F17B 108.2(8) . .
F16B C36 F17B 111.7(6) . .
F17A C36 F16A 118.9(8) . .
F18A C36 F16A 96.8(8) . .
F18B C36 C33 118.0(6) . .
F18C C36 C33 112.0(7) . .
F16C C36 C33 114.3(7) . .
F17A C36 C33 114.1(5) . .
F18A C36 C33 114.2(5) . .
F16B C36 C33 109.7(5) . .
F17C C36 C33 112.7(9) . .
F17B C36 C33 112.9(5) . .
F16A C36 C33 105.3(6) . .
C38 C37 C42 114.6(4) . .
C38 C37 B1 123.1(4) . .
C42 C37 B1 122.1(4) . .
C39 C38 C37 122.9(4) . .
C39 C38 H38 118.6 . .
C37 C38 H38 118.6 . .
C40 C39 C38 120.5(4) . .
C40 C39 C43 121.1(4) . .
C38 C39 C43 118.4(4) . .
C41 C40 C39 118.6(4) . .
C41 C40 H40 120.7 . .
C39 C40 H40 120.7 . .
C40 C41 C42 120.7(4) . .
C40 C41 C44 120.9(4) . .
C42 C41 C44 118.4(4) . .
C41 C42 C37 122.8(4) . .
C41 C42 H42 118.6 . .
C37 C42 H42 118.6 . .
F20C C43 F21C 108.0(11) . .
F19B C43 F21B 104.9(7) . .
F19B C43 F20B 107.0(7) . .
F21B C43 F20B 107.1(6) . .
F20C C43 F19C 108.4(11) . .
F21C C43 F19C 100.7(11) . .
F19A C43 F20A 102.6(6) . .
F19A C43 F21A 108.5(7) . .
F20A C43 F21A 108.6(6) . .
F20C C43 C39 109.7(8) . .
F19B C43 C39 110.5(5) . .
F21C C43 C39 117.0(7) . .
F21B C43 C39 114.0(5) . .
F20B C43 C39 112.9(5) . .
F19C C43 C39 112.4(8) . .
F19A C43 C39 111.9(5) . .
F20A C43 C39 113.0(5) . .
F21A C43 C39 111.8(4) . .
F22 C44 F23 106.1(4) . .
F22 C44 F24 105.8(4) . .
F23 C44 F24 105.0(4) . .
F22 C44 C41 114.0(4) . .
F23 C44 C41 113.0(4) . .
F24 C44 C41 112.3(4) . .

loop_
_geom_bond_atom_site_label_1
_geom_bond_atom_site_label_2
_geom_bond_distance
_geom_bond_site_symmetry_2
Y1 N2 2.517(4) .
Y1 N3 2.518(4) .
Y1 N1 2.522(4) .
Y1 N4 2.534(4) .
Y1 Y1 3.0616(9) 2_666
Y1 H1 2.15(3) .
Y1 H2 2.23(3) .
N1 C1 1.486(6) .
N1 C9 1.491(6) .
N1 C8 1.491(6) .
N2 C2 1.469(6) .
N2 C3 1.474(6) .
N2 C10 1.481(6) .
N3 C5 1.447(6) .
N3 C4 1.489(6) .
N3 C11 1.497(5) .
N4 C6 1.478(6) .
N4 C7 1.478(6) .
N4 C12 1.482(5) .
F1 C19 1.338(5) .
F2 C19 1.326(5) .
F3 C19 1.325(5) .
F4 C20 1.338(5) .
F5 C20 1.339(5) .
F6 C20 1.329(5) .
F7 C27 1.336(6) .
F8 C27 1.313(6) .
F9 C27 1.329(5) .
F10A C28 1.345(10) .
F11A C28 1.264(9) .
F12A C28 1.395(9) .
F10B C28 1.383(10) .
F11B C28 1.374(10) .
F12B C28 1.352(9) .
F10C C28 1.53(2) .
F11C C28 1.377(15) .
F12C C28 1.173(19) .
F13 C35 1.315(5) .
F14 C35 1.308(5) .
F15 C35 1.348(5) .
F16A C36 1.458(13) .
F17A C36 1.338(8) .
F18A C36 1.343(9) .
F16B C36 1.373(8) .
F17B C36 1.409(9) .
F18B C36 1.251(11) .
F16C C36 1.312(13) .
F17C C36 1.382(18) .
F18C C36 1.290(13) .
F19A C43 1.367(9) .
F20A C43 1.377(8) .
F21A C43 1.380(8) .
F19B C43 1.326(10) .
F20B C43 1.339(8) .
F21B C43 1.335(8) .
F19C C43 1.358(17) .
F20C C43 1.319(16) .
F21C C43 1.327(14) .
F22 C44 1.331(5) .
F23 C44 1.340(5) .
F24 C44 1.341(5) .
B1 C37 1.639(6) .
B1 C29 1.640(6) .
B1 C21 1.642(6) .
B1 C13 1.655(6) .
C1 C2 1.471(7) .
C1 H1A 0.9900 .
C1 H1B 0.9900 .
C2 H2A 0.9900 .
C2 H2B 0.9900 .
C3 C4 1.479(6) .
C3 H3A 0.9900 .
C3 H3B 0.9900 .
C4 H4A 0.9900 .
C4 H4B 0.9900 .
C5 C6 1.483(7) .
C5 H5A 0.9900 .
C5 H5B 0.9900 .
C6 H6A 0.9900 .
C6 H6B 0.9900 .
C7 C8 1.469(7) .
C7 H7A 0.9900 .
C7 H7B 0.9900 .
C8 H8A 0.9900 .
C8 H8B 0.9900 .
C9 H9A 0.9800 .
C9 H9B 0.9800 .
C9 H9C 0.9800 .
C10 H10A 0.9800 .
C10 H10B 0.9800 .
C10 H10C 0.9800 .
C11 H11A 0.9800 .
C11 H11B 0.9800 .
C11 H11C 0.9800 .
C12 H12A 0.9800 .
C12 H12B 0.9800 .
C12 H12C 0.9800 .
C13 C14 1.395(5) .
C13 C18 1.398(5) .
C14 C15 1.375(5) .
C14 H14 0.9500 .
C15 C16 1.373(5) .
C15 C19 1.500(5) .
C16 C17 1.388(5) .
C16 H16 0.9500 .
C17 C18 1.367(5) .
C17 C20 1.489(6) .
C18 H18 0.9500 .
C21 C26 1.391(5) .
C21 C22 1.399(5) .
C22 C23 1.382(5) .
C22 H22 0.9500 .
C23 C24 1.380(5) .
C23 C27 1.480(6) .
C24 C25 1.369(5) .
C24 H24 0.9500 .
C25 C26 1.380(5) .
C25 C28 1.500(6) .
C26 H26 0.9500 .
C29 C34 1.391(5) .
C29 C30 1.393(5) .
C30 C31 1.388(5) .
C30 H30 0.9500 .
C31 C32 1.393(6) .
C31 C35 1.510(6) .
C32 C33 1.380(6) .
C32 H32 0.9500 .
C33 C34 1.387(5) .
C33 C36 1.493(6) .
C34 H34 0.9500 .
C37 C38 1.392(5) .
C37 C42 1.398(5) .
C38 C39 1.387(5) .
C38 H38 0.9500 .
C39 C40 1.372(6) .
C39 C43 1.499(6) .
C40 C41 1.368(5) .
C40 H40 0.9500 .
C41 C42 1.384(5) .
C41 C44 1.490(6) .
C42 H42 0.9500 .

loop_
_geom_torsion_atom_site_label_1
_geom_torsion_atom_site_label_2
_geom_torsion_atom_site_label_3
_geom_torsion_atom_site_label_4
_geom_torsion
C9 N1 C1 C2 -81.3(6)
C8 N1 C1 C2 158.3(5)
Y1 N1 C1 C2 40.0(6)
C3 N2 C2 C1 -83.8(6)
C10 N2 C2 C1 157.1(5)
Y1 N2 C2 C1 35.3(7)
N1 C1 C2 N2 -53.9(8)
C2 N2 C3 C4 158.4(5)
C10 N2 C3 C4 -83.1(6)
Y1 N2 C3 C4 39.3(6)
N2 C3 C4 N3 -55.2(7)
C5 N3 C4 C3 -81.8(6)
C11 N3 C4 C3 157.6(5)
Y1 N3 C4 C3 38.9(5)
C4 N3 C5 C6 161.8(5)
C11 N3 C5 C6 -79.5(5)
Y1 N3 C5 C6 41.3(6)
C7 N4 C6 C5 -82.3(6)
C12 N4 C6 C5 156.3(5)
Y1 N4 C6 C5 37.3(6)
N3 C5 C6 N4 -55.7(7)
C6 N4 C7 C8 158.6(5)
C12 N4 C7 C8 -83.5(6)
Y1 N4 C7 C8 38.8(6)
N4 C7 C8 N1 -54.7(8)
C1 N1 C8 C7 -79.7(6)
C9 N1 C8 C7 157.3(5)
Y1 N1 C8 C7 38.0(6)
C37 B1 C13 C14 80.5(4)
C29 B1 C13 C14 -38.2(5)
C21 B1 C13 C14 -158.3(4)
C37 B1 C13 C18 -92.4(4)
C29 B1 C13 C18 148.9(4)
C21 B1 C13 C18 28.8(5)
C18 C13 C14 C15 1.1(6)
B1 C13 C14 C15 -172.4(4)
C13 C14 C15 C16 -0.8(6)
C13 C14 C15 C19 174.5(4)
C14 C15 C16 C17 -0.2(6)
C19 C15 C16 C17 -175.5(4)
C15 C16 C17 C18 0.8(6)
C15 C16 C17 C20 -179.7(4)
C16 C17 C18 C13 -0.5(6)
C20 C17 C18 C13 -180.0(4)
C14 C13 C18 C17 -0.4(6)
B1 C13 C18 C17 173.0(4)
C16 C15 C19 F3 -23.2(6)
C14 C15 C19 F3 161.4(4)
C16 C15 C19 F2 97.8(5)
C14 C15 C19 F2 -77.5(5)
C16 C15 C19 F1 -143.5(4)
C14 C15 C19 F1 41.1(5)
C18 C17 C20 F6 -1.2(6)
C16 C17 C20 F6 179.3(4)
C18 C17 C20 F4 118.6(4)
C16 C17 C20 F4 -60.9(5)
C18 C17 C20 F5 -121.6(4)
C16 C17 C20 F5 58.9(5)
C37 B1 C21 C26 -140.2(4)
C29 B1 C21 C26 -20.7(5)
C13 B1 C21 C26 100.9(4)
C37 B1 C21 C22 43.8(5)
C29 B1 C21 C22 163.4(4)
C13 B1 C21 C22 -75.0(5)
C26 C21 C22 C23 -2.2(6)
B1 C21 C22 C23 174.0(4)
C21 C22 C23 C24 1.6(7)
C21 C22 C23 C27 -178.6(4)
C22 C23 C24 C25 -0.1(6)
C27 C23 C24 C25 -179.8(4)
C23 C24 C25 C26 -0.7(6)
C23 C24 C25 C28 177.7(4)
C24 C25 C26 C21 0.0(7)
C28 C25 C26 C21 -178.5(4)
C22 C21 C26 C25 1.4(6)
B1 C21 C26 C25 -174.8(4)
C24 C23 C27 F8 -149.0(4)
C22 C23 C27 F8 31.3(7)
C24 C23 C27 F9 -26.2(7)
C22 C23 C27 F9 154.1(4)
C24 C23 C27 F7 92.1(5)
C22 C23 C27 F7 -87.6(6)
C24 C25 C28 F12C 108.9(12)
C26 C25 C28 F12C -72.6(12)
C24 C25 C28 F11A -83.2(7)
C26 C25 C28 F11A 95.2(7)
C24 C25 C28 F10A 153.2(6)
C26 C25 C28 F10A -28.4(8)
C24 C25 C28 F12B 13.8(8)
C26 C25 C28 F12B -167.8(6)
C24 C25 C28 F11B -107.6(8)
C26 C25 C28 F11B 70.8(8)
C24 C25 C28 F11C -25.2(11)
C26 C25 C28 F11C 153.2(10)
C24 C25 C28 F10B 132.9(7)
C26 C25 C28 F10B -48.6(8)
C24 C25 C28 F12A 38.4(7)
C26 C25 C28 F12A -143.1(5)
C24 C25 C28 F10C -129.6(10)
C26 C25 C28 F10C 48.9(11)
C37 B1 C29 C34 24.3(5)
C21 B1 C29 C34 -96.9(4)
C13 B1 C29 C34 142.3(4)
C37 B1 C29 C30 -160.9(4)
C21 B1 C29 C30 77.9(5)
C13 B1 C29 C30 -42.8(5)
C34 C29 C30 C31 2.4(6)
B1 C29 C30 C31 -172.8(4)
C29 C30 C31 C32 -1.9(6)
C29 C30 C31 C35 178.9(4)
C30 C31 C32 C33 -0.2(6)
C35 C31 C32 C33 178.9(4)
C31 C32 C33 C34 1.8(6)
C31 C32 C33 C36 -179.1(4)
C32 C33 C34 C29 -1.3(7)
C36 C33 C34 C29 179.6(4)
C30 C29 C34 C33 -0.8(6)
B1 C29 C34 C33 174.4(4)
C30 C31 C35 F14 -145.6(4)
C32 C31 C35 F14 35.3(7)
C30 C31 C35 F13 -20.4(7)
C32 C31 C35 F13 160.5(4)
C30 C31 C35 F15 97.3(5)
C32 C31 C35 F15 -81.9(5)
C32 C33 C36 F18B -64.2(9)
C34 C33 C36 F18B 114.9(8)
C32 C33 C36 F18C 135.3(9)
C34 C33 C36 F18C -45.6(10)
C32 C33 C36 F16C -93.0(8)
C34 C33 C36 F16C 86.1(9)
C32 C33 C36 F17A 71.6(7)
C34 C33 C36 F17A -109.3(6)
C32 C33 C36 F18A -165.5(6)
C34 C33 C36 F18A 13.6(8)
C32 C33 C36 F16B 43.0(7)
C34 C33 C36 F16B -137.9(6)
C32 C33 C36 F17C 11.3(11)
C34 C33 C36 F17C -169.6(10)
C32 C33 C36 F17B 168.3(6)
C34 C33 C36 F17B -12.6(8)
C32 C33 C36 F16A -60.6(8)
C34 C33 C36 F16A 118.5(7)
C29 B1 C37 C38 89.0(5)
C21 B1 C37 C38 -151.5(4)
C13 B1 C37 C38 -31.3(5)
C29 B1 C37 C42 -85.2(5)
C21 B1 C37 C42 34.3(5)
C13 B1 C37 C42 154.5(4)
C42 C37 C38 C39 1.5(6)
B1 C37 C38 C39 -173.1(4)
C37 C38 C39 C40 -1.2(6)
C37 C38 C39 C43 179.8(4)
C38 C39 C40 C41 0.0(6)
C43 C39 C40 C41 179.0(4)
C39 C40 C41 C42 0.8(6)
C39 C40 C41 C44 179.1(4)
C40 C41 C42 C37 -0.4(6)
C44 C41 C42 C37 -178.7(4)
C38 C37 C42 C41 -0.7(6)
B1 C37 C42 C41 174.0(4)
C40 C39 C43 F20C 85.6(12)
C38 C39 C43 F20C -95.4(11)
C40 C39 C43 F19B -91.2(8)
C38 C39 C43 F19B 87.8(8)
C40 C39 C43 F21C -150.9(11)
C38 C39 C43 F21C 28.1(12)
C40 C39 C43 F21B 151.0(6)
C38 C39 C43 F21B -30.0(8)
C40 C39 C43 F20B 28.6(8)
C38 C39 C43 F20B -152.4(6)
C40 C39 C43 F19C -35.1(12)
C38 C39 C43 F19C 143.9(11)
C40 C39 C43 F19A -117.0(7)
C38 C39 C43 F19A 62.0(8)
C40 C39 C43 F20A -1.7(8)
C38 C39 C43 F20A 177.3(6)
C40 C39 C43 F21A 121.1(6)
C38 C39 C43 F21A -59.9(7)
C40 C41 C44 F22 10.4(6)
C42 C41 C44 F22 -171.3(4)
C40 C41 C44 F23 131.6(4)
C42 C41 C44 F23 -50.1(5)
C40 C41 C44 F24 -109.8(4)
C42 C41 C44 F24 68.4(5)
